data_2203774
loop_
_publ_author_name
'Vencato, Ivo'
'Lariucci, Carlito'
'Oliveira, Cecilia M. A. de'
'Kato, Lucilia'
'Nascimento, Claudia A. do'

_publ_section_title
;
 Calycanthine monohydrate
;
_journal_issue 6
_journal_name_full 'Acta Crystallographica Section E'
_journal_page_first o1023
_journal_page_last o1025
_journal_paper_doi 10.1107/S160053680401178X
_journal_volume 60
_journal_year 2004
_chemical_formula_iupac 'C22 H26 N4, H2 O'
_chemical_formula_moiety 'C22 H26 N4, H2 O'
_chemical_formula_sum 'C22 H28 N4 O'
_chemical_formula_weight 364.48
_chemical_melting_point .245E-247
_chemical_name_systematic
;
21,24-dimethyl-3,12,21,24-tetraazahexacyclo[9.7.3.3^2,10^.
O^1,10^.O^4,9^.O^13,18^]tetracosa-4,6,8,13(18),14,16-hexaene
;
_space_group_IT_number 19
_symmetry_cell_setting orthorhombic
_symmetry_space_group_name_Hall 'P 2ac 2ab'
_symmetry_space_group_name_H-M 'P 21 21 21'
_atom_sites_solution_hydrogens geom
_atom_sites_solution_primary direct
_atom_sites_solution_secondary difmap
_cell_angle_alpha 90
_cell_angle_beta 90
_cell_angle_gamma 90
_cell_formula_units_Z 4
_cell_length_a 10.419(6)
_cell_length_b 12.996(2)
_cell_length_c 13.841(2)
_cell_measurement_reflns_used 25
_cell_measurement_temperature 293(2)
_cell_measurement_theta_max 40.07
_cell_measurement_theta_min 21.16
_cell_volume 1874.1(11)
_computing_cell_refinement 'CAD-4 Software'
_computing_data_collection 'CAD-4 Software (Enraf--Nonius, 1994)'
_computing_data_reduction 'XCAD4 (Harms & Wocadlo, 1995)'
_computing_molecular_graphics 'ORTEP-3 for Windows (Farrugia, 1997)'
_computing_publication_material 'WinGX (Farrugia, 1999)'
_computing_structure_refinement 'SHELXL97 (Sheldrick, 1997)'
_computing_structure_solution 'SHELXS97 (Sheldrick, 1997)'
_diffrn_measured_fraction_theta_full 0.874
_diffrn_measured_fraction_theta_max 0.874
_diffrn_measurement_device '\k-geometry diffractometer'
_diffrn_measurement_device_type 'Enraf-Nonius CAD-4'
_diffrn_measurement_method 'non-profiled \w/2\q'
_diffrn_radiation_type CuK\a
_diffrn_radiation_wavelength 1.54180
_diffrn_reflns_av_R_equivalents 0.0146
_diffrn_reflns_limit_h_max 13
_diffrn_reflns_limit_h_min 0
_diffrn_reflns_limit_k_max 16
_diffrn_reflns_limit_k_min 0
_diffrn_reflns_limit_l_max 17
_diffrn_reflns_limit_l_min -1
_diffrn_reflns_number 2102
_diffrn_reflns_theta_full 74.86
_diffrn_reflns_theta_max 74.86
_diffrn_reflns_theta_min 4.67
_diffrn_standards_decay_% 1
_diffrn_standards_interval_time 120
_diffrn_standards_number 2
_exptl_absorpt_coefficient_mu 0.639
_exptl_absorpt_correction_type none
_exptl_crystal_colour brown
_exptl_crystal_density_diffrn 1.292
_exptl_crystal_density_method 'not measured'
_exptl_crystal_description irregular
_exptl_crystal_F_000 784
_exptl_crystal_size_max 0.35
_exptl_crystal_size_mid 0.32
_exptl_crystal_size_min 0.20
_refine_diff_density_max 0.465
_refine_diff_density_min -0.381
_refine_ls_extinction_coef 0.141(8)
_refine_ls_extinction_expression Fc^*^=kFc[1+0.001xFc^2^\l^3^/sin(2\q)]^-1/4^
_refine_ls_extinction_method SHELXL97
_refine_ls_goodness_of_fit_ref 1.16
_refine_ls_hydrogen_treatment mixed
_refine_ls_matrix_type full
_refine_ls_number_parameters 254
_refine_ls_number_reflns 2051
_refine_ls_number_restraints 3
_refine_ls_restrained_S_all 1.16
_refine_ls_R_factor_all 0.0657
_refine_ls_R_factor_gt 0.0653
_refine_ls_shift/su_max 0.023
_refine_ls_shift/su_mean 0.001
_refine_ls_structure_factor_coef Fsqd
_refine_ls_weighting_details 'calc w = 1/[\s^2^(Fo^2^)+(0.1114P)^2^+0.1995P] where P = (Fo^2^+2Fc^2^)/3'
_refine_ls_weighting_scheme calc
_refine_ls_wR_factor_gt 0.149
_refine_ls_wR_factor_ref 0.150
_reflns_number_gt 2018
_reflns_number_total 2051
_reflns_threshold_expression I>2\s(I)
_cod_data_source_file hg6049.cif
_cod_data_source_block I
_cod_depositor_comments
;
The following automatic conversions were performed:
'_symmetry_cell_setting' value 'Orthorhombic' changed to 'orthorhombic'
according to '/home/saulius/struct/CIF-dictionaries/cif_core.dic'
dictionary named 'cif_core.dic' version 2.4.1 from 2010-06-29.

Automatic conversion script
Id: cif_fix_enum 1527 2010-12-29 10:47:43Z saulius 

The following automatic conversions were performed:

'_symmetry_cell_setting' value 'Orthorhombic' changed to
'orthorhombic' according to
/home/saulius/struct/CIF-dictionaries/cif_core.dic dictionary named
'cif_core.dic' version 2.4.1 from 2010-06-29.

Automatic conversion script
Id: cif_fix_values 1715 2011-07-08 13:25:40Z adriana 
;
_cod_database_code 2203774
_cod_database_fobs_code 2203774

loop_
_symmetry_equiv_pos_as_xyz
'x, y, z'
'-x+1/2, -y, z+1/2'
'x+1/2, -y+1/2, -z'
'-x, y+1/2, -z+1/2'

loop_
_atom_site_label
_atom_site_fract_x
_atom_site_fract_y
_atom_site_fract_z
_atom_site_U_iso_or_equiv
_atom_site_adp_type
_atom_site_calc_flag
_atom_site_refinement_flags
_atom_site_occupancy
_atom_site_type_symbol
O1 0.1865(3) 0.27333(17) 0.7058(2) 0.0745(7) Uani d D 1 O
C2 0.2959(3) 0.83674(19) 0.97945(19) 0.0512(7) Uani d . 1 C
H2 0.3071 0.8904 1.0231 0.061 Uiso calc R 1 H
C3 0.3848(3) 0.8213(2) 0.90715(19) 0.0491(7) Uani d . 1 C
H3 0.4552 0.8650 0.9023 0.059 Uiso calc R 1 H
C4 0.3701(2) 0.74026(19) 0.84055(17) 0.0401(6) Uani d . 1 C
C5 0.2608(2) 0.67757(17) 0.84627(15) 0.0352(5) Uani d . 1 C
C6 0.1743(3) 0.69437(18) 0.92086(16) 0.0399(6) Uani d . 1 C
H6 0.1032 0.6514 0.9262 0.048 Uiso calc R 1 H
C7 0.1900(3) 0.77290(19) 0.98764(18) 0.0467(6) Uani d . 1 C
H7 0.1306 0.7825 1.0370 0.056 Uiso calc R 1 H
C8 0.1046(2) 0.56883(17) 0.74923(16) 0.0356(5) Uani d . 1 C
H8 0.0593 0.5507 0.8089 0.043 Uiso calc R 1 H
C9 0.2463(2) 0.58910(17) 0.77474(15) 0.0345(5) Uani d . 1 C
N10 0.0949(2) 0.48025(15) 0.68226(14) 0.0403(5) Uani d . 1 N
C11 -0.0386(3) 0.4539(2) 0.6651(2) 0.0527(7) Uani d . 1 C
H11A -0.0802 0.4400 0.7256 0.079 Uiso calc R 1 H
H11B -0.0431 0.3939 0.6247 0.079 Uiso calc R 1 H
H11C -0.0809 0.5103 0.6336 0.079 Uiso calc R 1 H
C12 0.1595(3) 0.5018(2) 0.58953(16) 0.0457(6) Uani d . 1 C
H12A 0.1156 0.5576 0.5569 0.055 Uiso calc R 1 H
H12B 0.1548 0.4413 0.5485 0.055 Uiso calc R 1 H
C13 0.2986(3) 0.5307(2) 0.60507(17) 0.0435(6) Uani d . 1 C
H13A 0.3360 0.5517 0.5440 0.052 Uiso calc R 1 H
H13B 0.3455 0.4710 0.6281 0.052 Uiso calc R 1 H
C14 0.3122(2) 0.61881(19) 0.67871(15) 0.0375(5) Uani d . 1 C
C15 0.4540(3) 0.6369(2) 0.70445(18) 0.0457(6) Uani d . 1 C
H15 0.4990 0.6561 0.6450 0.055 Uiso calc R 1 H
N16 0.5111(2) 0.5409(2) 0.73995(18) 0.0493(6) Uani d . 1 N
C17 0.6504(3) 0.5455(3) 0.7487(3) 0.0672(9) Uani d . 1 C
H17A 0.6867 0.5688 0.6888 0.101 Uiso calc R 1 H
H17B 0.6831 0.4783 0.7637 0.101 Uiso calc R 1 H
H17C 0.6732 0.5925 0.7994 0.101 Uiso calc R 1 H
C18 0.4534(3) 0.5067(2) 0.83102(18) 0.0470(6) Uani d . 1 C
H18A 0.4702 0.5572 0.8811 0.056 Uiso calc R 1 H
H18B 0.4918 0.4420 0.8507 0.056 Uiso calc R 1 H
C19 0.3102(3) 0.49285(18) 0.81925(17) 0.0415(6) Uani d . 1 C
H19A 0.2721 0.4791 0.8819 0.050 Uiso calc R 1 H
H19B 0.2939 0.4339 0.7780 0.050 Uiso calc R 1 H
C20 0.2469(4) 0.8651(3) 0.5349(2) 0.0642(9) Uani d . 1 C
H20 0.2908 0.9098 0.4941 0.077 Uiso calc R 1 H
C21 0.3103(3) 0.7830(2) 0.57652(19) 0.0528(7) Uani d . 1 C
H21 0.3970 0.7737 0.5634 0.063 Uiso calc R 1 H
C22 0.2482(3) 0.71381(19) 0.63748(16) 0.0401(6) Uani d . 1 C
C23 0.1159(3) 0.72997(17) 0.65511(17) 0.0395(6) Uani d . 1 C
C24 0.0536(3) 0.8136(2) 0.61311(19) 0.0502(7) Uani d . 1 C
H24 -0.0333 0.8241 0.6252 0.060 Uiso calc R 1 H
C25 0.1186(4) 0.8810(2) 0.5539(2) 0.0600(8) Uani d . 1 C
H25 0.0761 0.9370 0.5268 0.072 Uiso calc R 1 H
N26 0.4621(2) 0.72361(18) 0.77089(17) 0.0481(6) Uani d . 1 N
H26 0.5258 0.7654 0.7665 0.058 Uiso calc R 1 H
N27 0.0479(2) 0.66176(16) 0.71153(16) 0.0417(5) Uani d . 1 N
H27 -0.026(3) 0.682(2) 0.735(2) 0.050 Uiso d . 1 H
H1W 0.157(3) 0.3387(16) 0.698(2) 0.050 Uiso d D 1 H
H2W 0.222(3) 0.256(2) 0.6479(17) 0.050 Uiso d D 1 H

loop_
_atom_site_aniso_label
_atom_site_aniso_U_11
_atom_site_aniso_U_22
_atom_site_aniso_U_33
_atom_site_aniso_U_12
_atom_site_aniso_U_13
_atom_site_aniso_U_23
O1 0.0941(19) 0.0512(11) 0.0782(15) 0.0042(13) 0.0149(16) -0.0032(12)
C2 0.0715(19) 0.0386(11) 0.0435(12) 0.0027(13) -0.0103(13) -0.0091(10)
C3 0.0585(17) 0.0422(11) 0.0465(13) -0.0064(13) -0.0078(13) -0.0029(11)
C4 0.0458(14) 0.0402(11) 0.0342(10) -0.0039(11) -0.0024(10) 0.0009(9)
C5 0.0433(13) 0.0337(9) 0.0287(9) -0.0006(10) -0.0032(10) 0.0003(9)
C6 0.0484(14) 0.0395(10) 0.0318(10) 0.0053(12) 0.0012(10) -0.0008(9)
C7 0.0591(15) 0.0466(12) 0.0344(11) 0.0109(13) -0.0009(12) -0.0058(10)
C8 0.0385(12) 0.0367(10) 0.0317(10) 0.0007(10) 0.0015(10) -0.0019(9)
C9 0.0404(12) 0.0345(9) 0.0285(9) 0.0021(10) 0.0009(9) -0.0015(8)
N10 0.0444(12) 0.0387(9) 0.0378(9) -0.0033(9) -0.0041(9) -0.0036(8)
C11 0.0480(14) 0.0557(14) 0.0543(14) -0.0089(14) -0.0095(13) -0.0018(12)
C12 0.0569(16) 0.0479(12) 0.0323(10) 0.0004(14) -0.0046(11) -0.0092(10)
C13 0.0445(14) 0.0543(13) 0.0318(10) 0.0037(12) 0.0019(10) -0.0103(10)
C14 0.0396(12) 0.0450(10) 0.0280(9) -0.0010(11) 0.0022(9) -0.0025(9)
C15 0.0427(13) 0.0585(14) 0.0358(11) -0.0037(13) 0.0030(11) -0.0038(12)
N16 0.0391(12) 0.0620(13) 0.0466(11) 0.0068(11) -0.0024(10) -0.0086(11)
C17 0.0397(15) 0.092(2) 0.0700(19) 0.0046(17) -0.0015(14) -0.010(2)
C18 0.0482(14) 0.0493(12) 0.0435(12) 0.0081(13) -0.0030(11) -0.0033(11)
C19 0.0477(14) 0.0391(10) 0.0377(11) 0.0062(12) -0.0060(11) -0.0025(10)
C20 0.086(2) 0.0607(15) 0.0458(14) -0.0172(18) -0.0014(16) 0.0167(13)
C21 0.0633(17) 0.0590(14) 0.0362(12) -0.0143(16) 0.0028(12) 0.0038(11)
C22 0.0491(15) 0.0421(11) 0.0290(10) -0.0032(12) 0.0018(10) -0.0012(9)
C23 0.0489(14) 0.0377(10) 0.0318(10) -0.0021(11) -0.0059(10) -0.0010(9)
C24 0.0608(16) 0.0447(12) 0.0451(12) 0.0027(13) -0.0091(13) 0.0016(11)
C25 0.084(2) 0.0461(12) 0.0499(13) -0.0031(15) -0.0137(16) 0.0119(12)
N26 0.0433(12) 0.0544(11) 0.0466(11) -0.0140(11) 0.0020(10) -0.0074(10)
N27 0.0389(11) 0.0426(9) 0.0434(11) 0.0051(10) 0.0024(10) 0.0049(9)

loop_
_atom_type_symbol
_atom_type_description
_atom_type_scat_dispersion_real
_atom_type_scat_dispersion_imag
_atom_type_scat_source
C C 0.0181 0.0091 'Inter. Tables Vol C Tables 4.2.6.8 and 6.1.1.4'
H H 0 0 'International Tables Vol C Tables 4.2.6.8 and 6.1.1.4'
N N 0.0311 0.018 'Inter. Tables Vol C Tables 4.2.6.8 and 6.1.1.4'
O O 0.0492 0.0322 'Inter. Tables Vol C Tables 4.2.6.8 and 6.1.1.4'

loop_
_geom_angle_atom_site_label_1
_geom_angle_atom_site_label_2
_geom_angle_atom_site_label_3
_geom_angle
_geom_angle_publ_flag
H1W O1 H2W 105(2) ?
C3 C2 C7 120.5(2) ?
C3 C2 H2 119.7 ?
C7 C2 H2 119.7 ?
C2 C3 C4 120.7(3) ?
C2 C3 H3 119.6 ?
C4 C3 H3 119.6 ?
N26 C4 C5 120.9(2) ?
N26 C4 C3 120.1(2) ?
C5 C4 C3 119.0(2) ?
C6 C5 C4 118.6(2) ?
C6 C5 C9 122.5(2) ?
C4 C5 C9 118.8(2) ?
C7 C6 C5 122.4(3) ?
C7 C6 H6 118.8 ?
C5 C6 H6 118.8 ?
C2 C7 C6 118.7(3) ?
C2 C7 H7 120.7 ?
C6 C7 H7 120.7 ?
N27 C8 N10 113.37(18) ?
N27 C8 C9 109.41(19) ?
N10 C8 C9 109.95(18) ?
N27 C8 H8 108.0 ?
N10 C8 H8 108.0 ?
C9 C8 H8 108.0 ?
C5 C9 C8 111.85(19) ?
C5 C9 C19 108.01(17) ?
C8 C9 C19 111.4(2) ?
C5 C9 C14 109.04(18) ?
C8 C9 C14 105.75(17) ?
C19 C9 C14 110.74(19) ?
C11 N10 C12 109.8(2) yes
C11 N10 C8 110.5(2) yes
C12 N10 C8 111.48(18) yes
N10 C11 H11A 109.5 ?
N10 C11 H11B 109.5 ?
H11A C11 H11B 109.5 ?
N10 C11 H11C 109.5 ?
H11A C11 H11C 109.5 ?
H11B C11 H11C 109.5 ?
N10 C12 C13 111.09(19) ?
N10 C12 H12A 109.4 ?
C13 C12 H12A 109.4 ?
N10 C12 H12B 109.4 ?
C13 C12 H12B 109.4 ?
H12A C12 H12B 108.0 ?
C12 C13 C14 111.5(2) ?
C12 C13 H13A 109.3 ?
C14 C13 H13A 109.3 ?
C12 C13 H13B 109.3 ?
C14 C13 H13B 109.3 ?
H13A C13 H13B 108.0 ?
C22 C14 C15 112.7(2) ?
C22 C14 C13 108.44(19) ?
C15 C14 C13 110.8(2) ?
C22 C14 C9 109.39(19) ?
C15 C14 C9 105.41(18) ?
C13 C14 C9 110.03(19) ?
N26 C15 N16 115.0(2) ?
N26 C15 C14 108.7(2) ?
N16 C15 C14 109.7(2) ?
N26 C15 H15 107.7 ?
N16 C15 H15 107.7 ?
C14 C15 H15 107.7 ?
C17 N16 C18 110.5(3) yes
C17 N16 C15 113.4(3) yes
C18 N16 C15 112.3(2) yes
N16 C17 H17A 109.5 ?
N16 C17 H17B 109.5 ?
H17A C17 H17B 109.5 ?
N16 C17 H17C 109.5 ?
H17A C17 H17C 109.5 ?
H17B C17 H17C 109.5 ?
N16 C18 C19 110.4(2) ?
N16 C18 H18A 109.6 ?
C19 C18 H18A 109.6 ?
N16 C18 H18B 109.6 ?
C19 C18 H18B 109.6 ?
H18A C18 H18B 108.1 ?
C18 C19 C9 111.8(2) ?
C18 C19 H19A 109.3 ?
C9 C19 H19A 109.3 ?
C18 C19 H19B 109.3 ?
C9 C19 H19B 109.3 ?
H19A C19 H19B 107.9 ?
C25 C20 C21 120.0(3) ?
C25 C20 H20 120.0 ?
C21 C20 H20 120.0 ?
C20 C21 C22 122.0(3) ?
C20 C21 H21 119.0 ?
C22 C21 H21 119.0 ?
C21 C22 C23 117.4(3) ?
C21 C22 C14 123.4(3) ?
C23 C22 C14 119.0(2) ?
N27 C23 C24 119.9(3) ?
N27 C23 C22 120.2(2) ?
C24 C23 C22 119.9(2) ?
C25 C24 C23 121.0(3) ?
C25 C24 H24 119.5 ?
C23 C24 H24 119.5 ?
C20 C25 C24 119.7(3) ?
C20 C25 H25 120.2 ?
C24 C25 H25 120.2 ?
C4 N26 C15 121.6(2) yes
C4 N26 H26 119.2 yes
C15 N26 H26 119.2 yes
C23 N27 C8 122.2(2) yes
C23 N27 H27 118(2) yes
C8 N27 H27 119(2) yes

loop_
_geom_bond_atom_site_label_1
_geom_bond_atom_site_label_2
_geom_bond_distance
_geom_bond_publ_flag
O1 H1W 0.911(17) ?
O1 H2W 0.908(18) ?
C2 C3 1.378(4) ?
C2 C7 1.385(4) ?
C2 H2 0.9300 ?
C3 C4 1.408(3) ?
C3 H3 0.9300 ?
C4 N26 1.376(4) yes
C4 C5 1.403(4) ?
C5 C6 1.388(3) ?
C5 C9 1.525(3) ?
C6 C7 1.387(3) ?
C6 H6 0.9300 ?
C7 H7 0.9300 ?
C8 N27 1.442(3) yes
C8 N10 1.481(3) yes
C8 C9 1.541(3) ?
C8 H8 0.9800 ?
C9 C19 1.545(3) ?
C9 C14 1.545(3) ?
N10 C11 1.453(4) yes
N10 C12 1.476(3) yes
C11 H11A 0.9600 ?
C11 H11B 0.9600 ?
C11 H11C 0.9600 ?
C12 C13 1.513(4) ?
C12 H12A 0.9700 ?
C12 H12B 0.9700 ?
C13 C14 1.540(3) ?
C13 H13A 0.9700 ?
C13 H13B 0.9700 ?
C14 C22 1.515(3) ?
C14 C15 1.537(4) ?
C15 N26 1.457(3) yes
C15 N16 1.467(4) yes
C15 H15 0.9800 ?
N16 C17 1.457(4) yes
N16 C18 1.466(4) yes
C17 H17A 0.9600 ?
C17 H17B 0.9600 ?
C17 H17C 0.9600 ?
C18 C19 1.512(4) ?
C18 H18A 0.9700 ?
C18 H18B 0.9700 ?
C19 H19A 0.9700 ?
C19 H19B 0.9700 ?
C20 C25 1.377(6) ?
C20 C21 1.381(5) ?
C20 H20 0.9300 ?
C21 C22 1.393(4) ?
C21 H21 0.9300 ?
C22 C23 1.415(4) ?
C23 N27 1.378(3) yes
C23 C24 1.393(4) ?
C24 C25 1.378(4) ?
C24 H24 0.9300 ?
C25 H25 0.9300 ?
N26 H26 0.8600 ?
N27 H27 0.88(4) ?

loop_
_geom_hbond_atom_site_label_D
_geom_hbond_atom_site_label_H
_geom_hbond_atom_site_label_A
_geom_hbond_site_symmetry_A
_geom_hbond_distance_DH
_geom_hbond_distance_HA
_geom_hbond_distance_DA
_geom_hbond_angle_DHA
_geom_hbond_publ_flag
O1 H1W N10 . 0.911(17) 1.961(18) 2.872(3) 179(3) yes
N27 H27 O1 4_556 0.88(4) 2.21(4) 3.062(4) 165(3) yes

loop_
_geom_torsion_atom_site_label_1
_geom_torsion_atom_site_label_2
_geom_torsion_atom_site_label_3
_geom_torsion_atom_site_label_4
_geom_torsion
C7 C2 C3 C4 -0.3(4)
C2 C3 C4 N26 -177.7(3)
C2 C3 C4 C5 2.5(4)
N26 C4 C5 C6 176.8(2)
C3 C4 C5 C6 -3.4(3)
N26 C4 C5 C9 1.0(4)
C3 C4 C5 C9 -179.2(2)
C4 C5 C6 C7 2.2(4)
C9 C5 C6 C7 177.9(2)
C3 C2 C7 C6 -1.0(4)
C5 C6 C7 C2 0.0(4)
C6 C5 C9 C8 37.0(3)
C4 C5 C9 C8 -147.4(2)
C6 C5 C9 C19 -86.0(3)
C4 C5 C9 C19 89.6(2)
C6 C5 C9 C14 153.6(2)
C4 C5 C9 C14 -30.8(3)
N27 C8 C9 C5 56.8(2)
N10 C8 C9 C5 -178.13(16)
N27 C8 C9 C19 177.78(18)
N10 C8 C9 C19 -57.1(2)
N27 C8 C9 C14 -61.8(2)
N10 C8 C9 C14 63.3(2)
N27 C8 N10 C11 -62.8(3)
C9 C8 N10 C11 174.4(2)
N27 C8 N10 C12 59.6(3)
C9 C8 N10 C12 -63.2(2)
C11 N10 C12 C13 179.4(2)
C8 N10 C12 C13 56.5(3)
N10 C12 C13 C14 -52.8(3)
C12 C13 C14 C22 -63.8(3)
C12 C13 C14 C15 172.0(2)
C12 C13 C14 C9 55.8(3)
C5 C9 C14 C22 -60.8(2)
C8 C9 C14 C22 59.6(2)
C19 C9 C14 C22 -179.53(19)
C5 C9 C14 C15 60.6(2)
C8 C9 C14 C15 -178.95(19)
C19 C9 C14 C15 -58.1(2)
C5 C9 C14 C13 -179.8(2)
C8 C9 C14 C13 -59.4(2)
C19 C9 C14 C13 61.5(3)
C22 C14 C15 N26 55.8(3)
C13 C14 C15 N26 177.57(19)
C9 C14 C15 N26 -63.4(3)
C22 C14 C15 N16 -177.60(19)
C13 C14 C15 N16 -55.9(3)
C9 C14 C15 N16 63.1(2)
N26 C15 N16 C17 -68.1(3)
C14 C15 N16 C17 169.0(3)
N26 C15 N16 C18 58.0(3)
C14 C15 N16 C18 -64.9(3)
C17 N16 C18 C19 -175.0(3)
C15 N16 C18 C19 57.3(3)
N16 C18 C19 C9 -51.5(3)
C5 C9 C19 C18 -65.1(3)
C8 C9 C19 C18 171.67(19)
C14 C9 C19 C18 54.2(2)
C25 C20 C21 C22 0.5(5)
C20 C21 C22 C23 0.5(4)
C20 C21 C22 C14 175.6(2)
C15 C14 C22 C21 36.8(3)
C13 C14 C22 C21 -86.3(3)
C9 C14 C22 C21 153.7(2)
C15 C14 C22 C23 -148.2(2)
C13 C14 C22 C23 88.7(3)
C9 C14 C22 C23 -31.3(3)
C21 C22 C23 N27 177.3(2)
C14 C22 C23 N27 2.0(3)
C21 C22 C23 C24 -0.9(3)
C14 C22 C23 C24 -176.2(2)
N27 C23 C24 C25 -177.9(2)
C22 C23 C24 C25 0.4(4)
C21 C20 C25 C24 -1.1(5)
C23 C24 C25 C20 0.7(4)
C5 C4 N26 C15 -3.9(4)
C3 C4 N26 C15 176.3(2)
N16 C15 N26 C4 -87.0(3)
C14 C15 N26 C4 36.4(3)
C24 C23 N27 C8 174.0(2)
C22 C23 N27 C8 -4.2(3)
N10 C8 N27 C23 -87.7(3)
C9 C8 N27 C23 35.4(3)

loop_
_cod_related_entry_id
_cod_related_entry_database
_cod_related_entry_code
1 ChemSpider 30654751
